data_4079852
loop_
_publ_author_name
'Xu, Xiangya'
'Kim, Seung Hyo'
'Zhang, Xi'
'Das, Atanu Kumar'
'Hirao, Hajime'
'Hong, Soon Hyeok'

_publ_section_title
;
 Abnormal N-Heterocyclic Carbene Gold(I) Complexes: Synthesis, Structure,
 and Catalysis in Hydration of Alkynes
;
_journal_issue 1
_journal_name_full Organometallics
_journal_page_first 164
_journal_paper_doi 10.1021/om3009603
_journal_volume 32
_journal_year 2013
_chemical_formula_moiety 'C9 H16 Au Cl N2'
_chemical_formula_sum 'C9 H16 Au Cl N2'
_chemical_formula_weight 384.65
_chemical_name_systematic
; 
 ? 
;
_space_group_IT_number 14
_symmetry_cell_setting monoclinic
_symmetry_space_group_name_Hall '-P 2ybc'
_symmetry_space_group_name_H-M 'P 1 21/c 1'
_atom_sites_solution_hydrogens geom
_atom_sites_solution_primary direct
_atom_sites_solution_secondary difmap
_audit_creation_method SHELXL-97
_cell_angle_alpha 90.00
_cell_angle_beta 108.453(2)
_cell_angle_gamma 90.00
_cell_formula_units_Z 4
_cell_length_a 10.3769(4)
_cell_length_b 9.8216(3)
_cell_length_c 12.3357(4)
_cell_measurement_reflns_used 5661
_cell_measurement_temperature 103(2)
_cell_measurement_theta_max 31.13
_cell_measurement_theta_min 2.71
_cell_volume 1192.58(7)
_computing_cell_refinement 'Bruker SAINT'
_computing_data_collection 'Bruker APEX2'
_computing_data_reduction 'Bruker SAINT'
_computing_molecular_graphics 'Bruker SHELXTL'
_computing_publication_material 'Bruker SHELXTL'
_computing_structure_refinement 'SHELXL-97 (Sheldrick, 2008)'
_computing_structure_solution 'SHELXS-97 (Sheldrick, 2008)'
_diffrn_ambient_temperature 103(2)
_diffrn_measured_fraction_theta_full 0.993
_diffrn_measured_fraction_theta_max 0.993
_diffrn_measurement_device_type 'Bruker APEX-II CCD'
_diffrn_measurement_method '\f and \w scans'
_diffrn_radiation_monochromator graphite
_diffrn_radiation_source 'fine-focus sealed tube'
_diffrn_radiation_type MoK\a
_diffrn_radiation_wavelength 0.71073
_diffrn_reflns_av_R_equivalents 0.0423
_diffrn_reflns_av_sigmaI/netI 0.0512
_diffrn_reflns_limit_h_max 15
_diffrn_reflns_limit_h_min -15
_diffrn_reflns_limit_k_max 9
_diffrn_reflns_limit_k_min -14
_diffrn_reflns_limit_l_max 17
_diffrn_reflns_limit_l_min -17
_diffrn_reflns_number 11262
_diffrn_reflns_theta_full 31.13
_diffrn_reflns_theta_max 31.13
_diffrn_reflns_theta_min 2.07
_exptl_absorpt_coefficient_mu 12.521
_exptl_absorpt_correction_T_max 0.3674
_exptl_absorpt_correction_T_min 0.0819
_exptl_absorpt_correction_type multi-scan
_exptl_absorpt_process_details sadabs
_exptl_crystal_colour colourless
_exptl_crystal_density_diffrn 2.142
_exptl_crystal_density_method 'not measured'
_exptl_crystal_description plate
_exptl_crystal_F_000 720
_exptl_crystal_size_max 0.40
_exptl_crystal_size_mid 0.40
_exptl_crystal_size_min 0.10
_refine_diff_density_max 5.047
_refine_diff_density_min -4.606
_refine_diff_density_rms 0.408
_refine_ls_extinction_method none
_refine_ls_goodness_of_fit_ref 1.103
_refine_ls_hydrogen_treatment constr
_refine_ls_matrix_type full
_refine_ls_number_parameters 122
_refine_ls_number_reflns 3816
_refine_ls_number_restraints 0
_refine_ls_restrained_S_all 1.103
_refine_ls_R_factor_all 0.0525
_refine_ls_R_factor_gt 0.0443
_refine_ls_shift/su_max 0.001
_refine_ls_shift/su_mean 0.000
_refine_ls_structure_factor_coef Fsqd
_refine_ls_weighting_details 'calc w=1/[\s^2^(Fo^2^)+(0.0697P)^2^+7.7149P] where P=(Fo^2^+2Fc^2^)/3'
_refine_ls_weighting_scheme calc
_refine_ls_wR_factor_gt 0.1235
_refine_ls_wR_factor_ref 0.1299
_reflns_number_gt 3282
_reflns_number_total 3816
_reflns_threshold_expression >2sigma(I)
_cod_data_source_file om3009603_si_002.cif
_cod_data_source_block Complex-8
_cod_depositor_comments
;
The following automatic conversions were performed:

'_symmetry_cell_setting' value 'Monoclinic' changed to 'monoclinic'
according to /home/saulius/struct/CIF-dictionaries/cif_core.dic
dictionary named 'cif_core.dic' version 2.4.2 from 2011-04-26.

Automatic conversion script
Id: cif_fix_values 1891 2012-01-12 08:04:46Z andrius 
;
_cod_original_sg_symbol_H-M P2(1)/c
_cod_database_code 4079852

loop_
_symmetry_equiv_pos_as_xyz
'x, y, z'
'-x, y+1/2, -z+1/2'
'-x, -y, -z'
'x, -y-1/2, z-1/2'

loop_
_atom_site_label
_atom_site_type_symbol
_atom_site_fract_x
_atom_site_fract_y
_atom_site_fract_z
_atom_site_U_iso_or_equiv
_atom_site_adp_type
_atom_site_occupancy
_atom_site_symmetry_multiplicity
_atom_site_calc_flag
_atom_site_refinement_flags
Au1 Au 0.76143(2) 0.50906(2) 0.367736(18) 0.01294(10) Uani 1 1 d .
C1 C 0.6862(7) 0.6320(6) 0.2349(5) 0.0174(12) Uani 1 1 d .
C2 C 0.6605(7) 0.7987(7) 0.1052(5) 0.0189(12) Uani 1 1 d .
H2 H 0.6815 0.8691 0.0607 0.023 Uiso 1 1 calc R
C3 C 0.5357(7) 0.7553(7) 0.1000(5) 0.0182(12) Uani 1 1 d .
H3 H 0.4516 0.7887 0.0510 0.022 Uiso 1 1 calc R
C4 C 0.9024(6) 0.7282(7) 0.2187(5) 0.0176(12) Uani 1 1 d .
H4 H 0.9422 0.6553 0.2761 0.021 Uiso 1 1 calc R
C5 C 0.9450(8) 0.7001(8) 0.1136(6) 0.0268(15) Uani 1 1 d .
H5A H 0.9031 0.6151 0.0776 0.040 Uiso 1 1 calc R
H5B H 1.0441 0.6917 0.1363 0.040 Uiso 1 1 calc R
H5C H 0.9153 0.7753 0.0592 0.040 Uiso 1 1 calc R
C6 C 0.9542(7) 0.8647(7) 0.2736(6) 0.0243(14) Uani 1 1 d .
H6A H 0.9128 0.9384 0.2204 0.036 Uiso 1 1 calc R
H6B H 1.0532 0.8685 0.2921 0.036 Uiso 1 1 calc R
H6C H 0.9300 0.8752 0.3438 0.036 Uiso 1 1 calc R
C7 C 0.4435(7) 0.5743(7) 0.2048(6) 0.0223(13) Uani 1 1 d .
H7 H 0.4854 0.4950 0.2542 0.027 Uiso 1 1 calc R
C8 C 0.3401(9) 0.5190(9) 0.0943(9) 0.0321(18) Uani 1 1 d .
H8A H 0.2902 0.5951 0.0485 0.048 Uiso 1 1 calc R
H8B H 0.2761 0.4580 0.1140 0.048 Uiso 1 1 calc R
H8C H 0.3882 0.4687 0.0503 0.048 Uiso 1 1 calc R
C9 C 0.3764(8) 0.6659(9) 0.2721(7) 0.0308(16) Uani 1 1 d .
H9A H 0.4461 0.7023 0.3394 0.046 Uiso 1 1 calc R
H9B H 0.3106 0.6126 0.2965 0.046 Uiso 1 1 calc R
H9C H 0.3297 0.7413 0.2234 0.046 Uiso 1 1 calc R
Cl1 Cl 0.83270(14) 0.36928(13) 0.52642(10) 0.0098(2) Uani 1 1 d .
N1 N 0.7529(5) 0.7205(5) 0.1883(4) 0.0144(10) Uani 1 1 d .
N2 N 0.5541(6) 0.6523(6) 0.1803(4) 0.0163(10) Uani 1 1 d .

loop_
_atom_site_aniso_label
_atom_site_aniso_U_11
_atom_site_aniso_U_22
_atom_site_aniso_U_33
_atom_site_aniso_U_23
_atom_site_aniso_U_13
_atom_site_aniso_U_12
Au1 0.01032(15) 0.01421(14) 0.01445(14) 0.00071(6) 0.00415(10) -0.00067(7)
C1 0.021(3) 0.015(3) 0.018(3) -0.001(2) 0.008(2) 0.000(2)
C2 0.016(3) 0.020(3) 0.019(3) 0.005(2) 0.005(2) 0.006(2)
C3 0.012(3) 0.021(3) 0.021(3) 0.003(2) 0.005(2) 0.001(2)
C4 0.008(3) 0.019(3) 0.025(3) 0.006(2) 0.004(2) 0.001(2)
C5 0.018(4) 0.035(4) 0.029(3) 0.002(3) 0.011(3) 0.003(3)
C6 0.015(3) 0.019(3) 0.032(3) 0.002(2) -0.001(3) -0.004(2)
C7 0.016(3) 0.024(3) 0.030(3) 0.003(2) 0.012(3) -0.005(3)
C8 0.011(4) 0.037(4) 0.044(5) -0.007(3) 0.004(3) -0.005(3)
C9 0.020(4) 0.045(5) 0.034(4) 0.000(3) 0.017(3) -0.003(3)
Cl1 0.0063(6) 0.0147(6) 0.0080(5) 0.0025(4) 0.0018(4) 0.0002(4)
N1 0.007(2) 0.017(2) 0.019(2) 0.0046(18) 0.0030(18) -0.0008(18)
N2 0.012(3) 0.019(2) 0.017(2) 0.0039(18) 0.0039(19) -0.0008(19)

loop_
_atom_type_symbol
_atom_type_description
_atom_type_scat_dispersion_real
_atom_type_scat_dispersion_imag
_atom_type_scat_source
C C 0.0033 0.0016 'International Tables Vol C Tables 4.2.6.8 and 6.1.1.4'
H H 0.0000 0.0000 'International Tables Vol C Tables 4.2.6.8 and 6.1.1.4'
N N 0.0061 0.0033 'International Tables Vol C Tables 4.2.6.8 and 6.1.1.4'
Cl Cl 0.1484 0.1585 'International Tables Vol C Tables 4.2.6.8 and 6.1.1.4'
Au Au -2.0133 8.8022 'International Tables Vol C Tables 4.2.6.8 and 6.1.1.4'

loop_
_geom_angle_atom_site_label_1
_geom_angle_atom_site_label_2
_geom_angle_atom_site_label_3
_geom_angle
C1 Au1 Cl1 175.2(2)
N2 C1 N1 105.8(5)
N2 C1 Au1 125.3(5)
N1 C1 Au1 128.6(5)
C3 C2 N1 106.8(6)
C3 C2 H2 126.6
N1 C2 H2 126.6
C2 C3 N2 106.6(6)
C2 C3 H3 126.7
N2 C3 H3 126.7
N1 C4 C5 109.8(5)
N1 C4 C6 110.6(5)
C5 C4 C6 112.5(6)
N1 C4 H4 107.9
C5 C4 H4 107.9
C6 C4 H4 107.9
C4 C5 H5A 109.5
C4 C5 H5B 109.5
H5A C5 H5B 109.5
C4 C5 H5C 109.5
H5A C5 H5C 109.5
H5B C5 H5C 109.5
C4 C6 H6A 109.5
C4 C6 H6B 109.5
H6A C6 H6B 109.5
C4 C6 H6C 109.5
H6A C6 H6C 109.5
H6B C6 H6C 109.5
N2 C7 C9 108.6(6)
N2 C7 C8 111.6(6)
C9 C7 C8 112.1(7)
N2 C7 H7 108.1
C9 C7 H7 108.1
C8 C7 H7 108.1
C7 C8 H8A 109.5
C7 C8 H8B 109.5
H8A C8 H8B 109.5
C7 C8 H8C 109.5
H8A C8 H8C 109.5
H8B C8 H8C 109.5
C7 C9 H9A 109.5
C7 C9 H9B 109.5
H9A C9 H9B 109.5
C7 C9 H9C 109.5
H9A C9 H9C 109.5
H9B C9 H9C 109.5
C1 N1 C2 110.0(5)
C1 N1 C4 124.3(5)
C2 N1 C4 125.6(5)
C1 N2 C3 110.8(5)
C1 N2 C7 123.7(5)
C3 N2 C7 125.5(6)

loop_
_geom_bond_atom_site_label_1
_geom_bond_atom_site_label_2
_geom_bond_distance
Au1 C1 1.986(6)
Au1 Cl1 2.3124(12)
C1 N2 1.338(9)
C1 N1 1.348(8)
C2 C3 1.345(9)
C2 N1 1.392(8)
C2 H2 0.9500
C3 N2 1.386(8)
C3 H3 0.9500
C4 N1 1.478(8)
C4 C5 1.522(10)
C4 C6 1.522(9)
C4 H4 1.0000
C5 H5A 0.9800
C5 H5B 0.9800
C5 H5C 0.9800
C6 H6A 0.9800
C6 H6B 0.9800
C6 H6C 0.9800
C7 N2 1.488(8)
C7 C9 1.532(10)
C7 C8 1.542(11)
C7 H7 1.0000
C8 H8A 0.9800
C8 H8B 0.9800
C8 H8C 0.9800
C9 H9A 0.9800
C9 H9B 0.9800
C9 H9C 0.9800
